data_4133948
loop_
_publ_author_name
'Gao, Guangpeng'
'Chen, Meng'
'Roberts, Josiah'
'Feng, Meng'
'Xiao, Chengyi'
'Zhang, Guowei'
'Parkin, Sean'
'Risko, Chad'
'Zhang, Lei'

_publ_section_title
;
 Rational Functionalization of a C<sub>70</sub> Buckybowl To Enable a
 C<sub>70</sub>:Buckybowl Cocrystal for Organic Semiconductor
 Applications.
;
_journal_name_full 'Journal of the American Chemical Society'
_journal_paper_doi 10.1021/jacs.9b12192
_journal_year 2020
_chemical_formula_moiety 'C58 H58 Cl2'
_chemical_formula_sum 'C58 H58 Cl2'
_chemical_formula_weight 825.94
_space_group_crystal_system orthorhombic
_space_group_IT_number 61
_space_group_name_Hall '-P 2ac 2ab'
_space_group_name_H-M_alt 'P b c a'
_atom_sites_solution_hydrogens geom
_atom_sites_solution_primary dual
_audit_creation_date 2019-06-27
_audit_creation_method
;
Olex2 1.2
(compiled 2018.05.29 svn.r3508 for OlexSys, GUI svn.r5506)
;
_cell_angle_alpha 90
_cell_angle_beta 90
_cell_angle_gamma 90
_cell_formula_units_Z 8
_cell_length_a 17.8903(5)
_cell_length_b 18.0868(4)
_cell_length_c 30.1101(8)
_cell_measurement_reflns_used 8937
_cell_measurement_temperature 219.99(18)
_cell_measurement_theta_max 73.3920
_cell_measurement_theta_min 3.7710
_cell_volume 9743.0(4)
_computing_cell_refinement 'CrysAlisPro 1.171.40.14e (Rigaku OD, 2018)'
_computing_data_collection 'CrysAlisPro 1.171.40.14e (Rigaku OD, 2018)'
_computing_data_reduction 'CrysAlisPro 1.171.40.14e (Rigaku OD, 2018)'
_computing_molecular_graphics 'Olex2 (Dolomanov et al., 2009)'
_computing_publication_material 'Olex2 (Dolomanov et al., 2009)'
_computing_structure_refinement 'ShelXL (Sheldrick, 2015)'
_computing_structure_solution 'ShelXT (Sheldrick, 2015)'
_diffrn_ambient_environment N~2~
_diffrn_ambient_temperature 219.99(18)
_diffrn_detector 'CCD plate'
_diffrn_detector_type HyPix
_diffrn_measured_fraction_theta_full 0.955
_diffrn_measured_fraction_theta_max 0.899
_diffrn_measurement_details
;
List of Runs (angles in degrees, time in seconds):

  # Type    Start    End  Width  t~exp~   \w     \q     \k     \f   Frames
--------------------------------------------------------------------------
  1  \w   -163.00-135.64   0.38    2.00    --  -99.00 -61.00 -44.00   72
  2  \w   -127.00 -87.86   0.38    2.00    --  -99.00 -61.00 -44.00  103
  3  \w   -163.00 -70.66   0.38    2.00    --  -99.00-151.00 -81.00  243
  4  \w   -105.00 -71.94   0.38    0.16    --  -46.70-125.00-150.00   87
  5  \w    -60.00   0.04   0.38    0.16    --  -46.70  60.00 -73.00  158
  6  \w     50.00 116.12   0.38    0.16    --   46.70  38.00 -90.00  174
  7  \w     57.00 103.36   0.38    2.00    --  103.25 -94.00 -60.00  122
  8  \w     40.00  89.02   0.38    2.00    --  103.25 -94.00-120.00  129
  9  \w     33.00 101.02   0.38    2.00    --  103.25 -94.00 -90.00  179
;
_diffrn_measurement_device 'four-circle diffractometer'
_diffrn_measurement_device_type 'XtaLAB Synergy R, HyPix'
_diffrn_measurement_method '\w scans'
_diffrn_orient_matrix_type 'CrysAlisPro convention (1999,Acta A55,543-557)'
_diffrn_orient_matrix_UB_11 -0.0558235000
_diffrn_orient_matrix_UB_12 -0.0484618000
_diffrn_orient_matrix_UB_13 0.0259095000
_diffrn_orient_matrix_UB_21 -0.0263691000
_diffrn_orient_matrix_UB_22 -0.0352878000
_diffrn_orient_matrix_UB_23 -0.0438708000
_diffrn_orient_matrix_UB_31 0.0599912000
_diffrn_orient_matrix_UB_32 -0.0605094000
_diffrn_orient_matrix_UB_33 0.0048405000
_diffrn_radiation_monochromator mirror
_diffrn_radiation_probe x-ray
_diffrn_radiation_type CuK\a
_diffrn_radiation_wavelength 1.54184
_diffrn_reflns_av_R_equivalents 0.0672
_diffrn_reflns_av_unetI/netI 0.0471
_diffrn_reflns_Laue_measured_fraction_full 0.955
_diffrn_reflns_Laue_measured_fraction_max 0.899
_diffrn_reflns_limit_h_max 22
_diffrn_reflns_limit_h_min -20
_diffrn_reflns_limit_k_max 15
_diffrn_reflns_limit_k_min -22
_diffrn_reflns_limit_l_max 34
_diffrn_reflns_limit_l_min -37
_diffrn_reflns_number 29606
_diffrn_reflns_point_group_measured_fraction_full 0.955
_diffrn_reflns_point_group_measured_fraction_max 0.899
_diffrn_reflns_theta_full 67.684
_diffrn_reflns_theta_max 75.797
_diffrn_reflns_theta_min 2.935
_diffrn_source 'Rotating-anode X-ray tube'
_diffrn_source_type 'PhotonJet R (Cu) X-ray Source'
_exptl_absorpt_coefficient_mu 1.456
_exptl_absorpt_correction_T_max 1.00000
_exptl_absorpt_correction_T_min 0.29272
_exptl_absorpt_correction_type multi-scan
_exptl_absorpt_process_details
;
CrysAlisPro 1.171.40.14e (Rigaku Oxford Diffraction, 2018)
Empirical absorption correction using spherical harmonics,
 implemented in SCALE3 ABSPACK scaling algorithm.
;
_exptl_crystal_colour red
_exptl_crystal_colour_primary red
_exptl_crystal_density_diffrn 1.126
_exptl_crystal_description plate
_exptl_crystal_F_000 3520
_exptl_crystal_size_max 0.43
_exptl_crystal_size_mid 0.21
_exptl_crystal_size_min 0.03
_refine_diff_density_max 0.851
_refine_diff_density_min -0.518
_refine_diff_density_rms 0.093
_refine_ls_extinction_method none
_refine_ls_goodness_of_fit_ref 1.931
_refine_ls_hydrogen_treatment constr
_refine_ls_matrix_type full
_refine_ls_number_parameters 553
_refine_ls_number_reflns 9112
_refine_ls_number_restraints 0
_refine_ls_restrained_S_all 1.931
_refine_ls_R_factor_all 0.1231
_refine_ls_R_factor_gt 0.1048
_refine_ls_shift/su_max 0.001
_refine_ls_shift/su_mean 0.000
_refine_ls_structure_factor_coef Fsqd
_refine_ls_weighting_details 'w=1/[\s^2^(Fo^2^)+(0.1000P)^2^] where P=(Fo^2^+2Fc^2^)/3'
_refine_ls_weighting_scheme calc
_refine_ls_wR_factor_gt 0.2671
_refine_ls_wR_factor_ref 0.2862
_reflns_Friedel_coverage 0.000
_reflns_number_gt 6702
_reflns_number_total 9112
_reflns_threshold_expression 'I > 2\s(I)'
_cod_data_source_file ja9b12192_si_006.cif
_cod_data_source_block tx964_sq
_cod_database_code 4133948
_shelx_shelxl_version_number 2018/3
_chemical_oxdiff_usercomment CHCl
_shelx_space_group_comment
;
The symmetry employed for this shelxl refinement is uniquely defined
by the following loop, which should always be used as a source of
symmetry information in preference to the above space-group names.
They are only intended as comments.
;
_reflns_odcompleteness_completeness 94.27
_reflns_odcompleteness_iscentric 1
_reflns_odcompleteness_theta 68.13
_olex2_refinement_description
;
1. Fixed Uiso
 At 1.2 times of:
  All C(H) groups
 At 1.5 times of:
  All C(H,H,H) groups
2.a Ternary CH refined with riding coordinates:
 C35(H35), C38(H38), C41(H41), C50(H50), C53(H53), C56(H56)
2.b Aromatic/amide H refined with riding coordinates:
 C3(H3), C4(H4), C9(H9), C10(H10), C11(H11), C12(H12), C16(H16), C17(H17),
 C22(H22), C23(H23), C24(H24), C25(H25), C31(H31), C33(H33), C46(H46), C48(H48)
2.c Idealised Me refined as rotating group:
 C36(H36A,H36B,H36C), C37(H37A,H37B,H37C), C39(H39A,H39B,H39C), C40(H40A,H40B,
 H40C), C42(H42A,H42B,H42C), C43(H43A,H43B,H43C), C51(H51A,H51B,H51C), C52(H52A,
 H52B,H52C), C54(H54A,H54B,H54C), C55(H55A,H55B,H55C), C57(H57A,H57B,H57C),
 C58(H58A,H58B,H58C)
;
_olex2_submission_special_instructions 'No special instructions were received'
_oxdiff_exptl_absorpt_empirical_details
;
Empirical correction (ABSPACK) includes:
- Absorption correction using spherical harmonics
- Frame scaling
;
_oxdiff_exptl_absorpt_empirical_full_max 2.295
_oxdiff_exptl_absorpt_empirical_full_min 0.407

loop_
_space_group_symop_operation_xyz
'x, y, z'
'-x+1/2, -y, z+1/2'
'-x, y+1/2, -z+1/2'
'x+1/2, -y+1/2, -z'
'-x, -y, -z'
'x-1/2, y, -z-1/2'
'x, -y-1/2, z-1/2'
'-x-1/2, y-1/2, z'

loop_
_atom_site_label
_atom_site_type_symbol
_atom_site_fract_x
_atom_site_fract_y
_atom_site_fract_z
_atom_site_U_iso_or_equiv
_atom_site_adp_type
_atom_site_occupancy
_atom_site_site_symmetry_order
_atom_site_calc_flag
_atom_site_refinement_flags_posn
Cl1 Cl 0.50185(6) 0.26024(5) 0.45953(3) 0.0648(3) Uani 1 1 d .
Cl2 Cl 0.83799(5) 0.30983(5) 0.60100(3) 0.0675(3) Uani 1 1 d .
C1 C 0.5664(2) 0.28057(16) 0.65364(12) 0.0547(8) Uani 1 1 d .
C2 C 0.5493(2) 0.27868(15) 0.60862(12) 0.0561(8) Uani 1 1 d .
C3 C 0.4910(2) 0.23380(18) 0.59080(13) 0.0624(9) Uani 1 1 d .
H3 H 0.460458 0.206964 0.609896 0.075 Uiso 1 1 calc R
C4 C 0.4797(3) 0.2299(2) 0.54672(14) 0.0680(10) Uani 1 1 d .
H4 H 0.444773 0.196525 0.535619 0.082 Uiso 1 1 calc R
C5 C 0.5198(2) 0.27537(19) 0.51695(12) 0.0614(9) Uani 1 1 d .
C6 C 0.5727(2) 0.32551(17) 0.53177(12) 0.0555(8) Uani 1 1 d .
C7 C 0.6101(2) 0.38231(16) 0.50513(11) 0.0524(7) Uani 1 1 d .
C8 C 0.5752(2) 0.42610(17) 0.47129(11) 0.0552(8) Uani 1 1 d .
C9 C 0.4970(2) 0.4294(2) 0.46585(13) 0.0604(8) Uani 1 1 d .
H9 H 0.466655 0.400894 0.484223 0.073 Uiso 1 1 calc R
C10 C 0.4645(3) 0.47310(19) 0.43438(13) 0.0664(9) Uani 1 1 d .
H10 H 0.412851 0.472821 0.430936 0.080 Uiso 1 1 calc R
C11 C 0.5086(3) 0.5184(2) 0.40722(15) 0.0716(11) Uani 1 1 d .
H11 H 0.486217 0.547750 0.385606 0.086 Uiso 1 1 calc R
C12 C 0.5845(3) 0.51964(19) 0.41249(13) 0.0676(10) Uani 1 1 d .
H12 H 0.613118 0.550352 0.394444 0.081 Uiso 1 1 calc R
C13 C 0.6211(2) 0.47486(16) 0.44504(12) 0.0597(9) Uani 1 1 d .
C14 C 0.6993(2) 0.47792(17) 0.45091(13) 0.0599(9) Uani 1 1 d .
C15 C 0.7322(2) 0.43862(18) 0.48629(12) 0.0569(8) Uani 1 1 d .
C16 C 0.8109(3) 0.4366(2) 0.49317(14) 0.0681(10) Uani 1 1 d .
H16 H 0.842516 0.462294 0.474134 0.082 Uiso 1 1 calc R
C17 C 0.8399(2) 0.3971(2) 0.52747(14) 0.0689(10) Uani 1 1 d .
H17 H 0.891468 0.391654 0.529803 0.083 Uiso 1 1 calc R
C18 C 0.7937(2) 0.3648(2) 0.55920(14) 0.0641(9) Uani 1 1 d .
C19 C 0.7159(2) 0.37050(17) 0.55688(12) 0.0558(8) Uani 1 1 d .
C20 C 0.6631(2) 0.34965(16) 0.59156(12) 0.0533(8) Uani 1 1 d .
C21 C 0.6749(2) 0.35934(17) 0.63739(12) 0.0556(8) Uani 1 1 d .
C22 C 0.7320(2) 0.40692(18) 0.65460(13) 0.0625(9) Uani 1 1 d .
H22 H 0.761753 0.433259 0.634818 0.075 Uiso 1 1 calc R
C23 C 0.7440(2) 0.4148(2) 0.69859(14) 0.0665(9) Uani 1 1 d .
H23 H 0.781432 0.446226 0.708676 0.080 Uiso 1 1 calc R
C24 C 0.6998(3) 0.3753(2) 0.72931(13) 0.0700(10) Uani 1 1 d .
H24 H 0.709551 0.378844 0.759570 0.084 Uiso 1 1 calc R
C25 C 0.6431(3) 0.33218(19) 0.71462(13) 0.0665(10) Uani 1 1 d .
H25 H 0.613534 0.307438 0.735246 0.080 Uiso 1 1 calc R
C26 C 0.6274(2) 0.32365(16) 0.66914(12) 0.0565(8) Uani 1 1 d .
C27 C 0.5945(2) 0.31836(15) 0.57707(11) 0.0530(8) Uani 1 1 d .
C28 C 0.6855(2) 0.39744(17) 0.51563(12) 0.0580(8) Uani 1 1 d .
C29 C 0.5234(2) 0.23534(17) 0.68652(12) 0.0578(8) Uani 1 1 d .
C30 C 0.4611(3) 0.26538(18) 0.70878(13) 0.0646(10) Uani 1 1 d .
C31 C 0.4262(3) 0.2241(2) 0.74154(15) 0.0765(12) Uani 1 1 d .
H31 H 0.384916 0.244128 0.756012 0.092 Uiso 1 1 calc R
C32 C 0.4505(3) 0.1541(2) 0.75350(16) 0.0829(13) Uani 1 1 d .
C33 C 0.5101(3) 0.1247(2) 0.72980(15) 0.0788(13) Uani 1 1 d .
H33 H 0.526070 0.077110 0.736634 0.095 Uiso 1 1 calc R
C34 C 0.5469(2) 0.16312(18) 0.69628(14) 0.0652(9) Uani 1 1 d .
C35 C 0.4312(3) 0.34207(19) 0.69771(15) 0.0690(10) Uani 1 1 d .
H35 H 0.464681 0.364104 0.675606 0.083 Uiso 1 1 calc R
C36 C 0.3535(3) 0.3376(2) 0.67720(18) 0.0894(14) Uani 1 1 d .
H36A H 0.355309 0.307573 0.650954 0.134 Uiso 1 1 calc GR
H36B H 0.336818 0.386445 0.669539 0.134 Uiso 1 1 calc GR
H36C H 0.319490 0.316134 0.698191 0.134 Uiso 1 1 calc GR
C37 C 0.4306(4) 0.3932(2) 0.73869(19) 0.0965(16) Uani 1 1 d .
H37A H 0.397543 0.373243 0.760757 0.145 Uiso 1 1 calc GR
H37B H 0.413775 0.441492 0.730146 0.145 Uiso 1 1 calc GR
H37C H 0.480231 0.396525 0.750690 0.145 Uiso 1 1 calc GR
C38 C 0.4116(5) 0.1122(3) 0.7907(2) 0.117(2) Uani 1 1 d .
H38 H 0.359031 0.119876 0.782807 0.140 Uiso 1 1 calc R
C39 C 0.4152(6) 0.1494(4) 0.8331(2) 0.147(4) Uani 1 1 d .
H39A H 0.464793 0.145214 0.844993 0.221 Uiso 1 1 calc GR
H39B H 0.380256 0.127019 0.853262 0.221 Uiso 1 1 calc GR
H39C H 0.402831 0.200644 0.829284 0.221 Uiso 1 1 calc GR
C40 C 0.4155(6) 0.0365(3) 0.7904(3) 0.165(4) Uani 1 1 d .
H40A H 0.387818 0.017660 0.765552 0.248 Uiso 1 1 calc GR
H40B H 0.394703 0.017454 0.817456 0.248 Uiso 1 1 calc GR
H40C H 0.466813 0.021430 0.787971 0.248 Uiso 1 1 calc GR
C41 C 0.6106(3) 0.1274(2) 0.67074(17) 0.0814(12) Uani 1 1 d .
H41 H 0.623306 0.160155 0.645939 0.098 Uiso 1 1 calc R
C42 C 0.6801(4) 0.1190(3) 0.6994(3) 0.125(2) Uani 1 1 d .
H42A H 0.696038 0.166770 0.709563 0.187 Uiso 1 1 calc GR
H42B H 0.719247 0.096602 0.682287 0.187 Uiso 1 1 calc GR
H42C H 0.668782 0.088266 0.724555 0.187 Uiso 1 1 calc GR
C43 C 0.5890(4) 0.0528(3) 0.6514(2) 0.119(2) Uani 1 1 d .
H43A H 0.580354 0.018240 0.675022 0.179 Uiso 1 1 calc GR
H43B H 0.628671 0.034968 0.632766 0.179 Uiso 1 1 calc GR
H43C H 0.544215 0.057979 0.634036 0.179 Uiso 1 1 calc GR
C44 C 0.7479(2) 0.52469(18) 0.42169(13) 0.0603(8) Uani 1 1 d .
C45 C 0.7708(2) 0.59541(19) 0.43629(13) 0.0650(9) Uani 1 1 d .
C46 C 0.8197(3) 0.6354(2) 0.40886(15) 0.0732(11) Uani 1 1 d .
H46 H 0.835125 0.682028 0.418084 0.088 Uiso 1 1 calc R
C47 C 0.8457(3) 0.6088(2) 0.36900(14) 0.0701(10) Uani 1 1 d .
C48 C 0.8219(2) 0.53982(19) 0.35543(14) 0.0663(10) Uani 1 1 d .
H48 H 0.838767 0.521331 0.328396 0.080 Uiso 1 1 calc R
C49 C 0.7733(2) 0.49683(19) 0.38107(13) 0.0641(9) Uani 1 1 d .
C50 C 0.7432(3) 0.6283(2) 0.47982(16) 0.0834(13) Uani 1 1 d .
H50 H 0.710086 0.592022 0.493852 0.100 Uiso 1 1 calc R
C51 C 0.8069(5) 0.6445(4) 0.5121(2) 0.134(3) Uani 1 1 d .
H51A H 0.837374 0.601215 0.515379 0.201 Uiso 1 1 calc GR
H51B H 0.786549 0.658172 0.540443 0.201 Uiso 1 1 calc GR
H51C H 0.836704 0.684403 0.500764 0.201 Uiso 1 1 calc GR
C52 C 0.6989(5) 0.6973(4) 0.4721(3) 0.146(3) Uani 1 1 d .
H52A H 0.729094 0.732623 0.456470 0.219 Uiso 1 1 calc GR
H52B H 0.683871 0.717729 0.500159 0.219 Uiso 1 1 calc GR
H52C H 0.655390 0.685826 0.454803 0.219 Uiso 1 1 calc GR
C53 C 0.9013(3) 0.6520(2) 0.34007(16) 0.0800(12) Uani 1 1 d .
H53 H 0.900113 0.629314 0.310509 0.096 Uiso 1 1 calc R
C54 C 0.8788(4) 0.7316(3) 0.3342(2) 0.1058(18) Uani 1 1 d .
H54A H 0.827967 0.733991 0.324042 0.159 Uiso 1 1 calc GR
H54B H 0.910925 0.754732 0.312821 0.159 Uiso 1 1 calc GR
H54C H 0.882973 0.756972 0.362147 0.159 Uiso 1 1 calc GR
C55 C 0.9787(3) 0.6439(3) 0.3567(2) 0.0958(15) Uani 1 1 d .
H55A H 0.982660 0.666560 0.385478 0.144 Uiso 1 1 calc GR
H55B H 1.012644 0.667573 0.336560 0.144 Uiso 1 1 calc GR
H55C H 0.990928 0.592374 0.359005 0.144 Uiso 1 1 calc GR
C56 C 0.7511(3) 0.42105(18) 0.36441(14) 0.0730(11) Uani 1 1 d .
H56 H 0.713506 0.401471 0.384940 0.088 Uiso 1 1 calc R
C57 C 0.8183(4) 0.3686(3) 0.3657(3) 0.118(2) Uani 1 1 d .
H57A H 0.855990 0.385897 0.345547 0.176 Uiso 1 1 calc GR
H57B H 0.802672 0.319881 0.357148 0.176 Uiso 1 1 calc GR
H57C H 0.838313 0.367192 0.395288 0.176 Uiso 1 1 calc GR
C58 C 0.7159(5) 0.4237(3) 0.3188(2) 0.120(2) Uani 1 1 d .
H58A H 0.670777 0.452293 0.319962 0.179 Uiso 1 1 calc GR
H58B H 0.704510 0.374345 0.309162 0.179 Uiso 1 1 calc GR
H58C H 0.750151 0.446058 0.298224 0.179 Uiso 1 1 calc GR

loop_
_atom_site_aniso_label
_atom_site_aniso_U_11
_atom_site_aniso_U_22
_atom_site_aniso_U_33
_atom_site_aniso_U_23
_atom_site_aniso_U_13
_atom_site_aniso_U_12
Cl1 0.0874(7) 0.0595(5) 0.0474(5) -0.0103(3) -0.0060(4) -0.0112(4)
Cl2 0.0602(5) 0.0829(6) 0.0595(5) 0.0150(4) 0.0019(4) 0.0145(4)
C1 0.066(2) 0.0438(14) 0.0539(19) 0.0021(13) 0.0018(15) 0.0024(13)
C2 0.072(2) 0.0399(13) 0.056(2) 0.0008(13) 0.0056(16) -0.0006(13)
C3 0.077(3) 0.0500(16) 0.060(2) 0.0015(15) 0.0013(17) -0.0115(15)
C4 0.081(3) 0.0540(17) 0.069(3) -0.0004(16) -0.0040(19) -0.0151(17)
C5 0.076(3) 0.0555(17) 0.053(2) -0.0071(15) -0.0056(17) -0.0035(15)
C6 0.067(2) 0.0468(14) 0.0529(19) -0.0019(13) 0.0044(15) -0.0021(14)
C7 0.064(2) 0.0481(14) 0.0451(17) -0.0038(12) 0.0040(14) -0.0005(13)
C8 0.065(2) 0.0560(16) 0.0442(17) -0.0020(13) 0.0011(15) 0.0014(14)
C9 0.070(2) 0.0577(17) 0.054(2) -0.0036(15) 0.0007(16) 0.0007(15)
C10 0.084(3) 0.0620(18) 0.053(2) -0.0014(16) -0.0087(18) 0.0045(17)
C11 0.087(3) 0.062(2) 0.066(2) 0.0069(17) -0.008(2) 0.0096(19)
C12 0.089(3) 0.0579(18) 0.056(2) 0.0105(16) 0.0022(19) 0.0031(18)
C13 0.083(3) 0.0459(14) 0.0502(19) 0.0021(13) 0.0045(17) 0.0023(15)
C14 0.073(2) 0.0498(15) 0.057(2) -0.0007(14) 0.0052(17) -0.0017(15)
C15 0.066(2) 0.0538(15) 0.0513(19) 0.0020(14) 0.0045(15) 0.0009(14)
C16 0.078(3) 0.0661(18) 0.060(2) 0.0076(17) 0.0129(19) -0.0006(17)
C17 0.061(2) 0.081(2) 0.065(2) 0.0066(19) 0.0040(18) 0.0051(17)
C18 0.063(2) 0.0644(18) 0.064(2) 0.0070(16) 0.0005(17) 0.0040(16)
C19 0.064(2) 0.0520(15) 0.0516(19) 0.0023(13) 0.0014(15) 0.0007(14)
C20 0.063(2) 0.0419(13) 0.0553(19) 0.0029(13) 0.0006(15) 0.0048(13)
C21 0.062(2) 0.0465(14) 0.058(2) 0.0039(13) -0.0008(15) 0.0027(13)
C22 0.068(2) 0.0571(16) 0.063(2) 0.0051(16) -0.0015(17) -0.0069(15)
C23 0.067(2) 0.071(2) 0.061(2) -0.0012(17) -0.0087(18) -0.0091(17)
C24 0.089(3) 0.068(2) 0.053(2) -0.0042(16) -0.0067(19) -0.0042(19)
C25 0.085(3) 0.0564(17) 0.058(2) 0.0035(16) 0.0009(18) 0.0001(17)
C26 0.072(2) 0.0452(14) 0.0518(19) 0.0028(13) -0.0009(16) 0.0023(14)
C27 0.068(2) 0.0410(13) 0.0496(18) -0.0040(12) 0.0025(15) -0.0002(13)
C28 0.073(2) 0.0493(14) 0.0520(19) 0.0022(14) 0.0084(16) 0.0012(14)
C29 0.076(2) 0.0439(14) 0.053(2) 0.0079(13) 0.0020(16) -0.0061(14)
C30 0.084(3) 0.0495(16) 0.060(2) 0.0037(15) 0.0094(18) -0.0070(16)
C31 0.101(4) 0.0573(18) 0.071(3) 0.0066(18) 0.024(2) -0.0072(19)
C32 0.115(4) 0.0583(19) 0.076(3) 0.0114(19) 0.018(3) -0.012(2)
C33 0.116(4) 0.0482(17) 0.072(3) 0.0125(17) 0.004(2) -0.0005(19)
C34 0.078(3) 0.0524(17) 0.065(2) 0.0082(16) -0.0007(18) 0.0021(16)
C35 0.076(3) 0.0517(16) 0.079(3) 0.0062(16) 0.018(2) 0.0018(16)
C36 0.104(4) 0.068(2) 0.096(4) 0.011(2) 0.000(3) 0.006(2)
C37 0.120(5) 0.058(2) 0.111(4) -0.010(2) 0.005(3) 0.009(2)
C38 0.179(7) 0.078(3) 0.093(4) 0.021(3) 0.042(4) -0.015(3)
C39 0.257(11) 0.102(4) 0.083(4) 0.006(3) 0.046(5) -0.036(5)
C40 0.256(11) 0.091(4) 0.149(7) 0.007(4) 0.086(7) -0.067(5)
C41 0.095(3) 0.0594(19) 0.090(3) 0.0071(19) 0.006(2) 0.016(2)
C42 0.114(5) 0.091(3) 0.170(7) -0.001(4) -0.029(5) 0.025(3)
C43 0.144(6) 0.083(3) 0.130(5) -0.022(3) 0.001(4) 0.027(3)
C44 0.072(2) 0.0544(16) 0.055(2) 0.0070(14) 0.0040(17) 0.0023(15)
C45 0.080(3) 0.0520(16) 0.063(2) -0.0007(16) 0.0017(18) 0.0000(16)
C46 0.087(3) 0.0562(18) 0.077(3) 0.0058(17) -0.001(2) -0.0101(18)
C47 0.080(3) 0.067(2) 0.063(2) 0.0111(18) 0.0047(19) -0.0026(18)
C48 0.079(3) 0.0586(18) 0.061(2) 0.0072(16) 0.0083(18) 0.0001(16)
C49 0.080(3) 0.0536(17) 0.059(2) 0.0078(15) 0.0071(18) 0.0075(16)
C50 0.111(4) 0.069(2) 0.070(3) -0.0130(19) 0.013(2) -0.011(2)
C51 0.159(7) 0.158(6) 0.086(4) -0.055(4) -0.015(4) 0.022(5)
C52 0.187(9) 0.138(5) 0.112(5) -0.024(4) 0.008(5) 0.072(5)
C53 0.097(3) 0.075(2) 0.068(3) 0.011(2) 0.000(2) -0.019(2)
C54 0.127(5) 0.073(3) 0.118(4) 0.030(3) 0.017(4) -0.009(3)
C55 0.083(4) 0.107(3) 0.097(4) -0.001(3) 0.011(3) -0.005(3)
C56 0.104(3) 0.0489(16) 0.066(2) -0.0041(16) 0.013(2) 0.0027(18)
C57 0.139(6) 0.064(2) 0.150(6) -0.019(3) 0.009(4) 0.022(3)
C58 0.197(8) 0.068(3) 0.094(4) -0.001(2) -0.028(4) -0.029(3)

loop_
_atom_type_symbol
_atom_type_description
_atom_type_scat_dispersion_real
_atom_type_scat_dispersion_imag
_atom_type_scat_source
C C 0.0181 0.0091 'International Tables Vol C Tables 4.2.6.8 and 6.1.1.4'
H H 0.0000 0.0000 'International Tables Vol C Tables 4.2.6.8 and 6.1.1.4'
Cl Cl 0.3639 0.7018 'International Tables Vol C Tables 4.2.6.8 and 6.1.1.4'

loop_
_geom_angle_atom_site_label_1
_geom_angle_atom_site_label_2
_geom_angle_atom_site_label_3
_geom_angle
C2 C1 C26 120.2(3)
C2 C1 C29 121.2(3)
C26 C1 C29 118.5(3)
C1 C2 C3 122.8(3)
C1 C2 C27 120.5(3)
C3 C2 C27 116.5(3)
C4 C3 C2 120.8(4)
C3 C4 C5 121.3(4)
C4 C5 Cl1 115.8(3)
C6 C5 Cl1 122.5(3)
C6 C5 C4 121.6(3)
C5 C6 C7 126.5(3)
C5 C6 C27 115.9(3)
C27 C6 C7 117.5(3)
C8 C7 C6 125.3(3)
C28 C7 C6 116.7(3)
C28 C7 C8 117.9(3)
C7 C8 C13 118.7(3)
C9 C8 C7 122.5(3)
C9 C8 C13 118.4(3)
C10 C9 C8 121.8(4)
C9 C10 C11 120.4(4)
C12 C11 C10 120.0(4)
C11 C12 C13 121.6(4)
C12 C13 C8 117.6(4)
C14 C13 C8 121.3(3)
C14 C13 C12 121.1(3)
C13 C14 C44 121.6(3)
C15 C14 C13 119.3(3)
C15 C14 C44 119.1(4)
C14 C15 C16 122.4(3)
C14 C15 C28 119.2(4)
C16 C15 C28 118.4(3)
C17 C16 C15 120.2(4)
C16 C17 C18 121.0(4)
C17 C18 Cl2 116.9(3)
C17 C18 C19 121.8(3)
C19 C18 Cl2 121.2(3)
C18 C19 C20 126.2(3)
C18 C19 C28 116.3(3)
C28 C19 C20 117.4(3)
C21 C20 C19 124.9(3)
C21 C20 C27 118.8(3)
C27 C20 C19 116.3(3)
C20 C21 C22 122.5(3)
C20 C21 C26 120.5(3)
C22 C21 C26 116.9(3)
C23 C22 C21 122.1(4)
C22 C23 C24 120.1(4)
C25 C24 C23 119.8(4)
C24 C25 C26 122.1(4)
C1 C26 C21 119.0(3)
C25 C26 C1 122.2(3)
C25 C26 C21 118.8(3)
C6 C27 C2 121.5(3)
C20 C27 C2 118.8(3)
C20 C27 C6 119.7(3)
C7 C28 C15 121.5(3)
C7 C28 C19 119.2(3)
C15 C28 C19 119.3(4)
C30 C29 C1 120.7(3)
C34 C29 C1 119.5(3)
C34 C29 C30 119.8(3)
C29 C30 C35 121.6(3)
C31 C30 C29 119.2(3)
C31 C30 C35 119.1(4)
C30 C31 C32 122.3(4)
C31 C32 C33 117.2(4)
C31 C32 C38 120.2(5)
C33 C32 C38 122.6(4)
C32 C33 C34 123.0(4)
C29 C34 C41 121.0(3)
C33 C34 C29 118.3(4)
C33 C34 C41 120.7(3)
C30 C35 C37 111.9(4)
C36 C35 C30 111.2(3)
C36 C35 C37 110.5(4)
C39 C38 C32 113.4(5)
C40 C38 C32 118.0(5)
C40 C38 C39 117.9(6)
C34 C41 C42 111.6(5)
C34 C41 C43 112.4(5)
C43 C41 C42 109.7(4)
C45 C44 C14 119.7(3)
C49 C44 C14 119.9(3)
C49 C44 C45 120.3(3)
C44 C45 C50 121.9(4)
C46 C45 C44 117.6(4)
C46 C45 C50 120.5(3)
C47 C46 C45 123.0(4)
C46 C47 C48 118.0(4)
C46 C47 C53 122.5(4)
C48 C47 C53 119.4(4)
C47 C48 C49 122.1(4)
C44 C49 C48 119.0(3)
C44 C49 C56 122.1(3)
C48 C49 C56 118.9(4)
C45 C50 C51 112.5(5)
C52 C50 C45 111.4(5)
C52 C50 C51 109.5(5)
C54 C53 C47 112.2(4)
C55 C53 C47 111.3(4)
C55 C53 C54 112.6(4)
C49 C56 C57 110.3(4)
C58 C56 C49 112.5(3)
C58 C56 C57 111.7(5)

loop_
_geom_bond_atom_site_label_1
_geom_bond_atom_site_label_2
_geom_bond_distance
Cl1 C5 1.780(4)
Cl2 C18 1.789(4)
C1 C2 1.390(5)
C1 C26 1.419(5)
C1 C29 1.497(5)
C2 C3 1.427(5)
C2 C27 1.439(5)
C3 C4 1.344(6)
C4 C5 1.413(6)
C5 C6 1.384(5)
C6 C7 1.465(5)
C6 C27 1.425(5)
C7 C8 1.433(5)
C7 C28 1.413(5)
C8 C9 1.411(5)
C8 C13 1.441(5)
C9 C10 1.364(5)
C10 C11 1.401(6)
C11 C12 1.368(6)
C12 C13 1.430(5)
C13 C14 1.412(6)
C14 C15 1.409(5)
C14 C44 1.499(5)
C15 C16 1.423(6)
C15 C28 1.426(5)
C16 C17 1.358(6)
C17 C18 1.393(6)
C18 C19 1.397(5)
C19 C20 1.458(5)
C19 C28 1.440(5)
C20 C21 1.407(5)
C20 C27 1.419(5)
C21 C22 1.432(5)
C21 C26 1.433(5)
C22 C23 1.349(6)
C23 C24 1.411(6)
C24 C25 1.354(6)
C25 C26 1.406(5)
C29 C30 1.409(6)
C29 C34 1.403(5)
C30 C31 1.386(5)
C30 C35 1.524(5)
C31 C32 1.387(6)
C32 C33 1.389(7)
C32 C38 1.521(6)
C33 C34 1.391(6)
C34 C41 1.518(6)
C35 C36 1.523(7)
C35 C37 1.542(7)
C38 C39 1.446(9)
C38 C40 1.370(8)
C41 C42 1.522(8)
C41 C43 1.521(7)
C44 C45 1.413(5)
C44 C49 1.399(5)
C45 C46 1.404(6)
C45 C50 1.521(6)
C46 C47 1.374(6)
C47 C48 1.381(6)
C47 C53 1.536(6)
C48 C49 1.399(6)
C49 C56 1.513(5)
C50 C51 1.526(9)
C50 C52 1.496(8)
C53 C54 1.507(7)
C53 C55 1.479(7)
C56 C57 1.531(7)
C56 C58 1.512(7)
